data_7050832
loop_
_publ_author_name
'Caulton, K. G.'
'Coalter, III, J. N.'
'Eisenstein, Odile'
'Ferrando-Miguel, G.'
'Gerard, H.'
'Huffmana, J. C.'

_publ_section_title
;
Geminal Dehydrogenation of Ether and Amine C(sp3)H2 Groups by
Electron-Rich Ru(II) and Os
;
_journal_issue 6
_journal_name_full 'New Journal of Chemistry'
_journal_page_first 687
_journal_page_last 700
_journal_paper_doi 10.1039/b200168n
_journal_volume 26
_journal_year 2002
_chemical_formula_sum 'C22 H50 Cl N P2 Ru'
_chemical_formula_weight 527.116
_space_group_IT_number 36
_symmetry_cell_setting orthorhombic
_symmetry_space_group_name_Hall 'C 2c -2'
_symmetry_space_group_name_H-M 'C m c 21'
_cell_angle_alpha 90
_cell_angle_beta 90
_cell_angle_gamma 90
_cell_formula_units_Z 4
_cell_length_a 21.4753(7)
_cell_length_b 8.8416(3)
_cell_length_c 13.4685(4)
_cell_measurement_temperature 153(2)
_cell_volume 2557.35(14)
_diffrn_ambient_temperature 153(2)
_exptl_crystal_density_diffrn 1.369
_cod_original_formula_sum 'C22 H50 Cl1 N1 P2 Ru1'
_cod_database_code 7050832

loop_
_symmetry_equiv_pos_as_xyz
x,y,z
1/2+x,1/2+y,z
-x,y,z
1/2-x,1/2+y,z
x,-y,1/2+z
1/2+x,1/2-y,1/2+z
-x,-y,1/2+z
1/2-x,1/2-y,1/2+z

loop_
_atom_site_label
_atom_site_type_symbol
_atom_site_fract_x
_atom_site_fract_y
_atom_site_fract_z
_atom_site_U_iso_or_equiv
_atom_site_adp_type
_atom_site_occupancy
_atom_site_disorder_group
_atom_site_disorder_assembly
Ru1 RU 0.5 0.12615(4) 0.1913 0.01184(10) Uani 1 0 .
Cl2 CL 0.5 0.07506(16) 0.37348(12) 0.0187(4) Uani 1 0 .
C3 C 0.5 0.2736(6) 0.0889(5) 0.0148(12) Uiso 1 0 .
C4 C 0.5 0.4442(6) 0.1095(5) 0.0177(13) Uiso 1 0 .
C5 C 0.4875(4) 0.5202(8) 0.0078(6) 0.0166(19) Uiso 0.5 0 .
C6 C 0.5103(4) 0.4003(7) -0.0677(6) 0.0169(19) Uiso 0.5 0 .
N7 N 0.5 0.2605(5) -0.0090(4) 0.0170(11) Uiso 1 0 .
P8 P 0.39202(4) 0.08931(9) 0.18619(16) 0.0128(3) Uani 1 0 .
C9 C 0.3521(3) 0.1548(7) 0.0692(4) 0.0157(15) Uani 1 0 .
C10 C 0.3433(3) 0.3223(7) 0.0648(5) 0.0297(19) Uani 1 0 .
C11 C 0.2904(2) 0.0765(6) 0.0420(4) 0.0287(16) Uani 1 0 .
C12 C 0.3483(3) 0.1638(7) 0.2928(5) 0.0200(17) Uani 1 0 .
C13 C 0.3654(3) 0.3307(6) 0.3161(5) 0.0303(19) Uani 1 0 .
C14 C 0.2776(2) 0.1456(5) 0.2943(4) 0.0259(15) Uani 1 0 .
C15 C 0.36884(15) -0.1128(3) 0.1890(7) 0.0174(9) Uani 1 0 .
C16 C 0.3973(3) -0.1991(8) 0.1002(6) 0.031(2) Uani 1 0 .
C17 C 0.3869(3) -0.1926(7) 0.2849(6) 0.029(2) Uani 1 0 .
HA H 0.5 0.0069 0.088 0.038 Uiso 1 0 .
H1 H 0.4681 0.4696 0.1555 0.0306 Uiso 0.5 0 .
H2 H 0.5392 0.4753 0.1351 0.0306 Uiso 0.5 0 .
H3 H 0.4444 0.5407 -0.0009 0.0295 Uiso 0.5 0 .
H4 H 0.5104 0.6117 0.0014 0.0295 Uiso 0.5 0 .
H5 H 0.4861 0.4015 -0.1268 0.0293 Uiso 0.5 0 .
H6 H 0.553 0.4142 -0.0839 0.0293 Uiso 0.5 0 .
H7 H 0.5 0.1655 -0.0403 0.0297 Uiso 1 0 .
H8 H 0.38 0.1314 0.0168 0.0282 Uiso 1 0 .
H9 H 0.3813 0.3711 0.081 0.0427 Uiso 1 0 .
H10 H 0.3309 0.3504 -0.0003 0.0427 Uiso 1 0 .
H11 H 0.312 0.3514 0.1108 0.0427 Uiso 1 0 .
H12 H 0.2593 0.104 0.0886 0.0414 Uiso 1 0 .
H13 H 0.278 0.1072 -0.0227 0.0414 Uiso 1 0 .
H14 H 0.2962 -0.03 0.0431 0.0414 Uiso 1 0 .
H15 H 0.3628 0.1075 0.3482 0.033 Uiso 1 0 .
H16 H 0.4093 0.3426 0.3141 0.0428 Uiso 1 0 .
H17 H 0.3467 0.3952 0.2682 0.0428 Uiso 1 0 .
H18 H 0.3505 0.3564 0.3804 0.0428 Uiso 1 0 .
H19 H 0.2623 0.1714 0.3582 0.0387 Uiso 1 0 .
H20 H 0.2596 0.2104 0.246 0.0387 Uiso 1 0 .
H21 H 0.2672 0.0436 0.2797 0.0387 Uiso 1 0 .
H22 H 0.3248 -0.1174 0.1827 0.03 Uiso 1 0 .
H23 H 0.3816 -0.2996 0.0992 0.044 Uiso 1 0 .
H24 H 0.3865 -0.1495 0.0401 0.044 Uiso 1 0 .
H25 H 0.4413 -0.2017 0.1068 0.044 Uiso 1 0 .
H26 H 0.3692 -0.1402 0.3396 0.0416 Uiso 1 0 .
H27 H 0.3716 -0.2934 0.2836 0.0416 Uiso 1 0 .
H28 H 0.4309 -0.1937 0.291 0.0416 Uiso 1 0 .

loop_
_atom_site_aniso_label
_atom_site_aniso_U_11
_atom_site_aniso_U_22
_atom_site_aniso_U_33
_atom_site_aniso_U_12
_atom_site_aniso_U_13
_atom_site_aniso_U_23
Ru1 0.0131(4) 0.01188(17) 0.0106(2) 0 0 0.0008(4)
Cl2 0.0224(10) 0.0219(7) 0.0117(8) 0 0 0.0013(6)
P8 0.0140(6) 0.0132(4) 0.0112(5) 0.0002(3) -0.0004(8) 0.0007(8)
C9 0.015(3) 0.024(3) 0.008(2) -0.002(2) -0.0038(19) 0.0075(19)
C10 0.033(4) 0.032(3) 0.024(3) -0.000(2) -0.010(3) 0.006(2)
C11 0.023(3) 0.041(3) 0.022(3) -0.007(2) -0.007(2) 0.008(2)
C12 0.021(3) 0.028(3) 0.011(3) 0.000(2) -0.002(2) -0.001(2)
C13 0.043(4) 0.022(3) 0.026(3) 0.004(3) 0.008(3) -0.010(2)
C14 0.024(2) 0.031(3) 0.023(3) 0.004(2) 0.005(2) -0.002(2)
C15 0.0180(16) 0.0157(14) 0.0185(19) -0.0014(13) -0.001(4) 0.002(3)
C16 0.035(4) 0.023(3) 0.036(4) -0.004(3) 0.007(3) -0.010(3)
C17 0.036(4) 0.018(4) 0.033(4) -0.008(3) -0.015(3) 0.010(3)

loop_
_geom_bond_atom_site_label_1
_geom_bond_atom_site_label_2
_geom_bond_distance
_geom_bond_site_symmetry_1
_geom_bond_site_symmetry_2
_geom_bond_publ_flag
Ru1 Cl2 2.4949(16) . . no
Ru1 Cl2 2.4949(16) . 3_655 no
Ru1 P8 2.3426(9) . . no
Ru1 P8 2.3426(9) . 3_655 no
Ru1 C3 1.898(6) . . no
Ru1 C3 1.898(6) . 3_655 no
Ru1 HA 1.7459(2) . . no
Ru1 HA 1.7459(2) . 3_655 no
P8 C9 1.885(6) . . no
P8 C12 1.838(6) . . no
P8 C15 1.855(3) . . no
N7 C3 1.325(8) . . no
N7 C3 1.325(8) . 3_655 no
N7 C6 1.484(8) . . no
N7 C6 1.484(8) . 3_655 no
N7 H7 0.939(5) . . no
N7 H7 0.939(5) . 3_655 no
C3 C4 1.534(7) . . no
C3 C4 1.534(7) . 3_655 no
C4 C5 1.549(9) . . no
C4 C5 1.549(9) . 3_655 no
C4 H1 0.950(4) . . no
C4 H1 0.950(4) . 3_655 no
C4 H2 0.950(3) . . no
C4 H2 0.950(3) . 3_655 no
C5 C5 0.536(16) . 3_655 no
C5 C6 1.469(9) . 3_655 no
C5 C6 1.548(9) . . no
C5 H3 0.952(8) . . no
C5 H3 1.478(8) . 3_655 no
C5 H4 0.815(7) . 3_655 no
C5 H4 0.951(7) . . no
C6 C6 0.443(18) . 3_655 no
C6 H5 0.799(7) . 3_655 no
C6 H5 0.950(8) . . no
C6 H6 0.950(9) . . no
C6 H6 1.382(9) . 3_655 no
C9 C10 1.495(8) . . no
C9 C11 1.540(8) . . no
C9 H8 0.949(6) . . no
C10 H9 0.949(6) . . no
C10 H10 0.950(6) . . no
C10 H11 0.950(7) . . no
C11 H12 0.947(6) . . no
C11 H13 0.949(5) . . no
C11 H14 0.951(5) . . no
C12 C13 1.553(8) . . no
C12 C14 1.527(8) . . no
C12 H15 0.949(6) . . no
C13 H16 0.949(6) . . no
C13 H17 0.950(7) . . no
C13 H18 0.951(6) . . no
C14 H19 0.949(5) . . no
C14 H20 0.949(5) . . no
C14 H21 0.950(5) . . no
C15 C16 1.545(11) . . no
C15 C17 1.521(11) . . no
C15 H22 0.951(3) . . no
C16 H23 0.951(7) . . no
C16 H24 0.949(9) . . no
C16 H25 0.951(7) . . no
C17 H26 0.949(9) . . no
C17 H27 0.950(7) . . no
C17 H28 0.949(7) . . no
H1 H2 0.320828(7) . 3_655 no
H4 H4 0.446387(15) . 3_655 no
H5 H5 0.595725(19) . 3_655 no

_cod_duplicate_entry 5000291
